data_1553184
loop_
_publ_author_name
'Xu, Liang'
'Liang, Sisi'
'Sun, Jiahao'
'Gan, Liangbing'

_publ_section_title
;
 Open-cage fullerene with a stopper acts as a molecular vial for a single
 water molecule
;
_journal_issue 11
_journal_name_full 'Organic Chemistry Frontiers'
_journal_page_first 1500
_journal_paper_doi 10.1039/C5QO00265F
_journal_volume 2
_journal_year 2015
_chemical_formula_moiety 'C76 H19 N3 O5'
_chemical_formula_sum 'C76 H19 N3 O5'
_chemical_formula_weight 1053.94
_space_group_crystal_system monoclinic
_space_group_IT_number 14
_space_group_name_Hall '-P 2yn'
_space_group_name_H-M_alt 'P 1 21/n 1'
_atom_sites_solution_hydrogens geom
_atom_sites_solution_primary iterative
_audit_creation_date 2015-06-20
_audit_creation_method
;
Olex2 1.2
(compiled 2014.11.28 svn.r3106 for OlexSys, GUI svn.r4998)
;
_audit_update_record
;
2015-07-22 deposited with the CCDC.
2015-09-10 downloaded from the CCDC.
;
_cell_angle_alpha 90
_cell_angle_beta 95.060(6)
_cell_angle_gamma 90
_cell_formula_units_Z 4
_cell_length_a 13.0600(8)
_cell_length_b 13.2703(7)
_cell_length_c 29.7423(18)
_cell_measurement_reflns_used 3762
_cell_measurement_temperature 180.00(10)
_cell_measurement_theta_max 27.3170
_cell_measurement_theta_min 3.3710
_cell_volume 5134.6(5)
_computing_cell_refinement
;
CrysAlisPro, Agilent Technologies,
Version 1.171.36.32 (release 02-08-2013 CrysAlis171 .NET)
(compiled Aug  2 2013,16:46:58)
;
_computing_data_collection
;
CrysAlisPro, Agilent Technologies,
Version 1.171.36.32 (release 02-08-2013 CrysAlis171 .NET)
(compiled Aug  2 2013,16:46:58)
;
_computing_data_reduction
;
CrysAlisPro, Agilent Technologies,
Version 1.171.36.32 (release 02-08-2013 CrysAlis171 .NET)
(compiled Aug  2 2013,16:46:58)
;
_computing_molecular_graphics 'Olex2 (Dolomanov et al., 2009)'
_computing_publication_material 'Olex2 (Dolomanov et al., 2009)'
_computing_structure_refinement 'ShelXL (Sheldrick, 2008)'
_computing_structure_solution
;
Superflip (Palatinus & Chapuis, 2007;Palatinus & van der Lee, 2008;
Palatinus et al., 2012)
;
_diffrn_ambient_temperature 180.00(10)
_diffrn_detector_area_resol_mean 10.3914
_diffrn_measured_fraction_theta_full 0.699
_diffrn_measured_fraction_theta_max 0.826
_diffrn_measurement_details
;
#__ type_ start__ end____ width___ exp.time_
  1 omega  -20.00   53.00   1.0000   30.0000
omega____ theta____ kappa____ phi______ frames
    -       10.5454  -99.0000   60.0000 73

#__ type_ start__ end____ width___ exp.time_
  2 omega  -81.00   13.00   1.0000   30.0000
omega____ theta____ kappa____ phi______ frames
    -      -11.6392  -57.0000  150.0000 94
;
_diffrn_measurement_device_type 'SuperNova, Dual, Cu at zero, Atlas'
_diffrn_measurement_method '\w scans'
_diffrn_orient_matrix_UB_11 0.0025364000
_diffrn_orient_matrix_UB_12 -0.0163830000
_diffrn_orient_matrix_UB_13 0.0227672000
_diffrn_orient_matrix_UB_21 -0.0078929000
_diffrn_orient_matrix_UB_22 -0.0504689000
_diffrn_orient_matrix_UB_23 -0.0073841000
_diffrn_orient_matrix_UB_31 0.0538730000
_diffrn_orient_matrix_UB_32 -0.0065506000
_diffrn_orient_matrix_UB_33 -0.0000107000
_diffrn_radiation_monochromator mirror
_diffrn_radiation_type MoK\a
_diffrn_radiation_wavelength 0.71073
_diffrn_reflns_av_R_equivalents 0.1193
_diffrn_reflns_av_unetI/netI 0.1636
_diffrn_reflns_Laue_measured_fraction_full 0.699
_diffrn_reflns_Laue_measured_fraction_max 0.826
_diffrn_reflns_limit_h_max 14
_diffrn_reflns_limit_h_min -14
_diffrn_reflns_limit_k_max 11
_diffrn_reflns_limit_k_min -15
_diffrn_reflns_limit_l_max 33
_diffrn_reflns_limit_l_min -25
_diffrn_reflns_number 13765
_diffrn_reflns_point_group_measured_fraction_full 0.699
_diffrn_reflns_point_group_measured_fraction_max 0.826
_diffrn_reflns_theta_full 25.242
_diffrn_reflns_theta_max 23.816
_diffrn_reflns_theta_min 3.146
_diffrn_source 'SuperNova (Mo) X-ray Source'
_exptl_absorpt_coefficient_mu 0.086
_exptl_absorpt_correction_T_max 1.00000
_exptl_absorpt_correction_T_min 0.60802
_exptl_absorpt_correction_type multi-scan
_exptl_absorpt_process_details
;
CrysAlisPro, Agilent Technologies,
Version 1.171.36.32 (release 02-08-2013 CrysAlis171 .NET)
(compiled Aug  2 2013,16:46:58)
Empirical absorption correction using spherical harmonics,
 implemented in SCALE3 ABSPACK scaling algorithm.
;
_exptl_crystal_density_diffrn 1.363
_exptl_crystal_F_000 2144
_exptl_crystal_size_max 0.4
_exptl_crystal_size_mid 0.05
_exptl_crystal_size_min 0.05
_platon_squeeze_details
;
;
_refine_diff_density_max 0.326
_refine_diff_density_min -0.297
_refine_diff_density_rms 0.064
_refine_ls_extinction_coef 0.0005(5)
_refine_ls_extinction_expression Fc^*^=kFc[1+0.001xFc^2^\l^3^/sin(2\q)]^-1/4^
_refine_ls_extinction_method SHELXL
_refine_ls_goodness_of_fit_ref 0.944
_refine_ls_hydrogen_treatment constr
_refine_ls_matrix_type full
_refine_ls_number_parameters 761
_refine_ls_number_reflns 6501
_refine_ls_number_restraints 24
_refine_ls_restrained_S_all 0.949
_refine_ls_R_factor_all 0.1583
_refine_ls_R_factor_gt 0.0965
_refine_ls_shift/su_max 0.000
_refine_ls_shift/su_mean 0.000
_refine_ls_structure_factor_coef Fsqd
_refine_ls_weighting_details 'w=1/[\s^2^(Fo^2^)+(0.1101P)^2^] where P=(Fo^2^+2Fc^2^)/3'
_refine_ls_weighting_scheme calc
_refine_ls_wR_factor_gt 0.1980
_refine_ls_wR_factor_ref 0.2328
_reflns_Friedel_coverage 0.000
_reflns_number_gt 3438
_reflns_number_total 6501
_reflns_threshold_expression 'I > 2\s(I)'
_cod_data_source_file c5qo00265f2.cif
_cod_data_source_block exp_5473-sr
_cod_original_cell_volume 5134.5(5)
_cod_database_code 1553184
_shelxl_version_number 2014-3
_chemical_oxdiff_formula 'C75 H1 O3 N3'
_shelx_space_group_comment
;
The symmetry employed for this shelxl refinement is uniquely defined
by the following loop, which should always be used as a source of
symmetry information in preference to the above space-group names.
They are only intended as comments.
;
_shelx_estimated_absorpt_t_max 0.996
_shelx_estimated_absorpt_t_min 0.966
_reflns_odcompleteness_completeness 98.90
_reflns_odcompleteness_iscentric 1
_reflns_odcompleteness_theta 25.97
_olex2_refinement_description
;
1. Fixed Uiso
 At 1.2 times of:
  All C(H) groups
 At 1.5 times of:
  All C(H,H,H) groups, All O(H) groups
2. Uiso/Uaniso restraints and constraints
Uanis(C59) \\sim Ueq: with sigma of 0.005 and sigma for terminal atoms of 0.2
Uanis(C10) \\sim Ueq: with sigma of 0.1 and sigma for terminal atoms of 0.01
Uanis(C8) \\sim Ueq: with sigma of 0.1 and sigma for terminal atoms of 0.01
Uanis(C9) \\sim Ueq: with sigma of 0.1 and sigma for terminal atoms of 0.01
3.a Aromatic/amide H refined with riding coordinates:
 C2(H2), C3(H3), C5(H5), C6(H6), C16(H16), C17(H17), C18(H18), C19(H19)
3.b Tetrahedral OH refined with riding coordinates:
 O4(H4), O5(H5A)
3.c Idealised Me refined as rotating group:
 C8(H8A,H8B,H8C), C9(H9A,H9B,H9C), C10(H10A,H10B,H10C)
;
_olex2_submission_special_instructions 'No special instructions were received'

loop_
_space_group_symop_operation_xyz
'x, y, z'
'-x+1/2, y+1/2, -z+1/2'
'-x, -y, -z'
'x-1/2, -y-1/2, z-1/2'

loop_
_atom_site_label
_atom_site_type_symbol
_atom_site_fract_x
_atom_site_fract_y
_atom_site_fract_z
_atom_site_U_iso_or_equiv
_atom_site_adp_type
_atom_site_occupancy
_atom_site_site_symmetry_order
_atom_site_calc_flag
_atom_site_refinement_flags_posn
_atom_site_refinement_flags_adp
C1 C 0.2313(4) 0.0270(4) 0.37635(18) 0.0370(13) Uani 1 1 d . .
C2 C 0.1814(5) 0.1102(5) 0.3516(2) 0.0520(16) Uani 1 1 d . .
H2 H 0.1492 0.1628 0.3668 0.062 Uiso 1 1 calc R .
C3 C 0.1820(5) 0.1106(6) 0.3064(2) 0.0525(17) Uani 1 1 d . .
H3 H 0.1527 0.1663 0.2898 0.063 Uiso 1 1 calc R .
C4 C 0.2262(5) 0.0284(7) 0.2820(2) 0.0573(19) Uani 1 1 d . .
C5 C 0.2638(5) -0.0474(6) 0.3063(2) 0.0497(17) Uani 1 1 d . .
H5 H 0.2897 -0.1029 0.2906 0.060 Uiso 1 1 calc R .
C6 C 0.2693(4) -0.0538(5) 0.3551(2) 0.0523(17) Uani 1 1 d . .
H6 H 0.2975 -0.1106 0.3712 0.063 Uiso 1 1 calc R .
C7 C 0.2192(5) 0.0317(6) 0.2305(2) 0.0596(18) Uani 1 1 d . .
C8 C 0.2314(10) 0.1361(9) 0.2102(4) 0.107(3) Uani 1 1 d . U
H8A H 0.1772 0.1807 0.2194 0.161 Uiso 1 1 calc GR .
H8B H 0.2261 0.1309 0.1772 0.161 Uiso 1 1 calc GR .
H8C H 0.2988 0.1637 0.2208 0.161 Uiso 1 1 calc GR .
C9 C 0.1180(7) 0.0022(7) 0.2111(3) 0.082(2) Uani 1 1 d . U
H9A H 0.1008 -0.0643 0.2226 0.123 Uiso 1 1 calc GR .
H9B H 0.1176 -0.0006 0.1782 0.123 Uiso 1 1 calc GR .
H9C H 0.0672 0.0516 0.2194 0.123 Uiso 1 1 calc GR .
C10 C 0.2995(11) -0.0298(12) 0.2096(5) 0.136(4) Uani 1 1 d . U
H10A H 0.3679 -0.0034 0.2194 0.204 Uiso 1 1 calc GR .
H10B H 0.2881 -0.0257 0.1766 0.204 Uiso 1 1 calc GR .
H10C H 0.2948 -0.1002 0.2191 0.204 Uiso 1 1 calc GR .
C11 C 0.2909(4) 0.0860(4) 0.44777(16) 0.0305(12) Uani 1 1 d . .
C12 C 0.3713(5) 0.1560(4) 0.43497(18) 0.0425(14) Uani 1 1 d . .
C13 C 0.4389(4) 0.1735(4) 0.47453(16) 0.0283(11) Uani 1 1 d . .
C14 C 0.5511(4) 0.2547(4) 0.43138(17) 0.0317(12) Uani 1 1 d . .
C15 C 0.4800(4) 0.2420(4) 0.39324(18) 0.0351(13) Uani 1 1 d . .
C16 C 0.5084(5) 0.2783(4) 0.35168(18) 0.0457(15) Uani 1 1 d . .
H16 H 0.4642 0.2683 0.3250 0.055 Uiso 1 1 calc R .
C17 C 0.5953(5) 0.3255(4) 0.34981(18) 0.0415(14) Uani 1 1 d . .
H17 H 0.6127 0.3510 0.3216 0.050 Uiso 1 1 calc R .
C18 C 0.6630(5) 0.3395(4) 0.3878(2) 0.0472(15) Uani 1 1 d . .
H18 H 0.7244 0.3767 0.3853 0.057 Uiso 1 1 calc R .
C19 C 0.6443(5) 0.3022(4) 0.42786(19) 0.0362(13) Uani 1 1 d . .
H19 H 0.6935 0.3080 0.4532 0.043 Uiso 1 1 calc R .
C20 C 0.3100(4) 0.0722(4) 0.49807(16) 0.0290(12) Uani 1 1 d . .
C21 C 0.3944(5) 0.1234(3) 0.51270(18) 0.0347(13) Uani 1 1 d . .
C22 C 0.4610(4) 0.1062(4) 0.55556(19) 0.0353(12) Uani 1 1 d . .
C23 C 0.4173(4) 0.0205(4) 0.58199(17) 0.0344(12) Uani 1 1 d . .
C24 C 0.3313(4) -0.0313(4) 0.56687(19) 0.0368(13) Uani 1 1 d . .
C25 C 0.2625(4) -0.0110(4) 0.52383(19) 0.0339(12) Uani 1 1 d . .
C26 C 0.1584(4) -0.0009(4) 0.5438(2) 0.0373(13) Uani 1 1 d . .
C27 C 0.0765(4) 0.0706(4) 0.53679(17) 0.0375(13) Uani 1 1 d . .
C28 C 0.0713(4) 0.1643(4) 0.51037(18) 0.0365(13) Uani 1 1 d . .
C29 C 0.0246(4) 0.2431(5) 0.5390(2) 0.0416(14) Uani 1 1 d . .
C30 C 0.0567(5) 0.3372(4) 0.5493(2) 0.0430(14) Uani 1 1 d . .
C31 C 0.1519(5) 0.3868(4) 0.5318(2) 0.0430(14) Uani 1 1 d . .
C32 C 0.2105(5) 0.4267(4) 0.5751(2) 0.0457(15) Uani 1 1 d . .
C33 C 0.3127(5) 0.4124(4) 0.5869(2) 0.0435(14) Uani 1 1 d . .
C34 C 0.3852(4) 0.3505(4) 0.56198(17) 0.0313(12) Uani 1 1 d . .
C35 C 0.4463(4) 0.2871(4) 0.59728(18) 0.0318(12) Uani 1 1 d . .
C36 C 0.4717(3) 0.1888(4) 0.59609(17) 0.0285(11) Uani 1 1 d . .
C37 C 0.4820(4) 0.1289(4) 0.63720(19) 0.0338(12) Uani 1 1 d . .
C38 C 0.4443(4) 0.0267(4) 0.62894(18) 0.0366(13) Uani 1 1 d . .
C39 C 0.3926(4) -0.0216(4) 0.66060(18) 0.0390(13) Uani 1 1 d . .
C40 C 0.3042(5) -0.0750(4) 0.6469(2) 0.0425(14) Uani 1 1 d . .
C41 C 0.2702(4) -0.0766(4) 0.5988(2) 0.0393(13) Uani 1 1 d . .
C42 C 0.1616(4) -0.0585(4) 0.58370(19) 0.0340(12) Uani 1 1 d . .
C43 C 0.0907(4) -0.0500(4) 0.61746(19) 0.0361(12) Uani 1 1 d . .
C44 C 0.0104(4) 0.0220(4) 0.6103(2) 0.0413(14) Uani 1 1 d . .
C45 C 0.0052(4) 0.0773(5) 0.5713(2) 0.0451(15) Uani 1 1 d . .
C46 C -0.0217(4) 0.1828(5) 0.5730(2) 0.0466(16) Uani 1 1 d . .
C47 C -0.0446(4) 0.2261(5) 0.6144(2) 0.0466(15) Uani 1 1 d . .
C48 C -0.0036(5) 0.3274(5) 0.6256(2) 0.0495(16) Uani 1 1 d . .
C49 C 0.0494(5) 0.3765(5) 0.5942(2) 0.0491(16) Uani 1 1 d . .
C50 C 0.1375(5) 0.4292(4) 0.6091(2) 0.0427(14) Uani 1 1 d . .
C51 C 0.1746(5) 0.4333(4) 0.6549(2) 0.0434(14) Uani 1 1 d . .
C52 C 0.2822(5) 0.4195(4) 0.6674(2) 0.0442(15) Uani 1 1 d . .
C53 C 0.3483(5) 0.4056(4) 0.6332(2) 0.0409(14) Uani 1 1 d . .
C54 C 0.4290(4) 0.3319(4) 0.63907(19) 0.0372(13) Uani 1 1 d . .
C55 C 0.4424(4) 0.2808(4) 0.68009(16) 0.0346(12) Uani 1 1 d . .
C56 C 0.4692(4) 0.1780(5) 0.67904(19) 0.0413(14) Uani 1 1 d . .
C57 C 0.4152(4) 0.1229(4) 0.71231(19) 0.0393(13) Uani 1 1 d . .
C58 C 0.3753(5) 0.0256(4) 0.70309(18) 0.0379(13) Uani 1 1 d . .
C59 C 0.2752(4) 0.0029(4) 0.71429(17) 0.0346(13) Uani 1 1 d . U
C60 C 0.2283(5) -0.0611(4) 0.67823(19) 0.0406(14) Uani 1 1 d . .
C61 C 0.1257(4) -0.0516(4) 0.66432(18) 0.0351(13) Uani 1 1 d . .
C62 C 0.0621(5) 0.0204(5) 0.6850(2) 0.0521(17) Uani 1 1 d . .
C63 C -0.0105(4) 0.0659(5) 0.6515(2) 0.0446(15) Uani 1 1 d . .
C64 C -0.0368(4) 0.1640(5) 0.6531(2) 0.0432(14) Uani 1 1 d . .
C65 C 0.0119(5) 0.2255(5) 0.6906(2) 0.0445(14) Uani 1 1 d . .
C66 C 0.0275(5) 0.3261(5) 0.6717(2) 0.0513(16) Uani 1 1 d . .
C67 C 0.1205(5) 0.3790(5) 0.6882(2) 0.0464(15) Uani 1 1 d . .
C68 C 0.1912(5) 0.3346(5) 0.7198(2) 0.0487(16) Uani 1 1 d . .
C69 C 0.2985(5) 0.3607(4) 0.7091(2) 0.0464(16) Uani 1 1 d . .
C70 C 0.3744(4) 0.2909(4) 0.71486(18) 0.0365(13) Uani 1 1 d . .
C71 C 0.3565(5) 0.1959(4) 0.73470(16) 0.0395(14) Uani 1 1 d . .
C72 C 0.2588(5) 0.1700(4) 0.74592(17) 0.0411(14) Uani 1 1 d . .
C73 C 0.1752(5) 0.2429(5) 0.7389(2) 0.0480(16) Uani 1 1 d . .
C74 C 0.0804(5) 0.1863(5) 0.72341(18) 0.0428(14) Uani 1 1 d . .
C75 C 0.1077(4) 0.0799(4) 0.72018(18) 0.0388(13) Uani 1 1 d . .
C76 C 0.2141(5) 0.0698(4) 0.73430(17) 0.0381(13) Uani 1 1 d . .
N1 N 0.2340(3) 0.0264(4) 0.42447(15) 0.0372(11) Uani 1 1 d . .
N2 N 0.3889(4) 0.1866(3) 0.39443(14) 0.0344(10) Uani 1 1 d . .
N3 N 0.5283(3) 0.2183(3) 0.47395(14) 0.0300(10) Uani 1 1 d . .
O1 O 0.3918(3) 0.3509(3) 0.52129(13) 0.0436(10) Uani 1 1 d . .
O2 O 0.1725(3) 0.3951(3) 0.49372(15) 0.0525(11) Uani 1 1 d . .
O3 O 0.1094(4) 0.1812(4) 0.47479(13) 0.0557(12) Uani 1 1 d . .
O4 O 0.2564(3) -0.1027(3) 0.49720(13) 0.0400(9) Uani 1 1 d . .
H4 H 0.2599 -0.1529 0.5145 0.060 Uiso 1 1 calc R .
O5 O 0.5628(3) 0.0814(3) 0.54661(11) 0.0340(8) Uani 1 1 d . .
H5A H 0.5729 0.0196 0.5512 0.051 Uiso 1 1 calc R .

loop_
_atom_site_aniso_label
_atom_site_aniso_U_11
_atom_site_aniso_U_22
_atom_site_aniso_U_33
_atom_site_aniso_U_23
_atom_site_aniso_U_13
_atom_site_aniso_U_12
C1 0.043(3) 0.040(3) 0.030(3) -0.002(3) 0.013(2) -0.015(3)
C2 0.070(4) 0.046(3) 0.039(4) -0.006(3) -0.004(3) -0.009(3)
C3 0.041(3) 0.085(5) 0.030(3) 0.009(3) -0.004(3) -0.004(3)
C4 0.032(3) 0.095(5) 0.046(4) 0.011(4) 0.007(3) -0.007(4)
C5 0.037(3) 0.078(5) 0.034(3) -0.026(3) 0.003(3) -0.007(3)
C6 0.030(3) 0.070(4) 0.057(4) 0.005(3) 0.004(3) 0.016(3)
C7 0.052(4) 0.076(5) 0.051(4) -0.002(4) 0.002(3) 0.008(4)
C8 0.131(7) 0.114(7) 0.081(6) -0.011(5) 0.030(5) -0.030(6)
C9 0.084(5) 0.097(6) 0.063(5) 0.011(4) 0.000(4) -0.021(4)
C10 0.141(8) 0.156(8) 0.112(7) 0.011(6) 0.025(6) 0.035(7)
C11 0.030(3) 0.044(3) 0.017(2) -0.001(2) 0.003(2) 0.004(2)
C12 0.061(4) 0.038(3) 0.026(3) 0.004(2) -0.005(3) 0.006(3)
C13 0.041(3) 0.026(2) 0.019(2) -0.009(2) 0.004(2) 0.002(2)
C14 0.050(3) 0.021(2) 0.026(3) 0.000(2) 0.013(2) 0.002(2)
C15 0.042(3) 0.037(3) 0.027(3) -0.007(2) 0.010(2) -0.002(2)
C16 0.080(5) 0.038(3) 0.020(3) 0.004(2) 0.015(3) -0.008(3)
C17 0.072(4) 0.029(3) 0.025(3) -0.003(2) 0.014(3) -0.006(3)
C18 0.064(4) 0.021(3) 0.058(4) 0.001(3) 0.011(3) -0.015(3)
C19 0.056(4) 0.024(2) 0.031(3) 0.006(2) 0.018(2) -0.002(2)
C20 0.027(3) 0.041(3) 0.020(2) 0.006(2) 0.008(2) 0.008(2)
C21 0.058(4) 0.018(2) 0.030(3) 0.006(2) 0.016(3) 0.008(2)
C22 0.026(3) 0.037(3) 0.044(3) 0.003(2) 0.008(2) -0.002(2)
C23 0.040(3) 0.039(3) 0.024(3) 0.005(2) 0.004(2) 0.010(3)
C24 0.046(3) 0.022(2) 0.044(3) 0.001(2) 0.011(3) 0.006(2)
C25 0.042(3) 0.018(2) 0.042(3) -0.003(2) 0.008(2) 0.007(2)
C26 0.027(3) 0.031(3) 0.054(4) -0.007(3) 0.007(3) -0.015(2)
C27 0.036(3) 0.053(3) 0.024(3) -0.008(2) 0.004(2) -0.010(3)
C28 0.040(3) 0.043(3) 0.026(3) 0.006(2) -0.004(2) -0.007(3)
C29 0.022(3) 0.055(4) 0.047(3) 0.014(3) 0.000(2) 0.005(3)
C30 0.046(3) 0.039(3) 0.041(3) -0.001(3) -0.008(3) 0.007(3)
C31 0.056(4) 0.040(3) 0.035(3) 0.008(3) 0.013(3) 0.001(3)
C32 0.057(4) 0.023(2) 0.060(4) 0.021(3) 0.018(3) 0.008(3)
C33 0.048(4) 0.030(3) 0.055(4) 0.003(3) 0.017(3) 0.005(3)
C34 0.043(3) 0.025(3) 0.027(3) -0.007(2) 0.005(2) -0.004(2)
C35 0.015(2) 0.041(3) 0.040(3) -0.007(2) 0.006(2) -0.004(2)
C36 0.015(2) 0.038(3) 0.031(3) -0.014(2) -0.0038(19) -0.009(2)
C37 0.029(3) 0.034(3) 0.039(3) 0.003(2) 0.007(2) 0.006(2)
C38 0.046(3) 0.037(3) 0.027(3) 0.013(2) 0.001(2) 0.019(3)
C39 0.046(3) 0.040(3) 0.029(3) 0.005(2) -0.005(2) 0.008(3)
C40 0.062(4) 0.026(3) 0.041(3) 0.005(3) 0.013(3) 0.006(3)
C41 0.045(3) 0.027(3) 0.046(3) -0.007(3) 0.004(3) 0.009(2)
C42 0.038(3) 0.024(2) 0.041(3) -0.012(2) 0.009(2) -0.001(2)
C43 0.040(3) 0.029(3) 0.040(3) 0.002(2) 0.005(2) 0.000(2)
C44 0.034(3) 0.042(3) 0.047(4) -0.015(3) 0.002(3) -0.008(3)
C45 0.037(3) 0.057(4) 0.044(4) -0.017(3) 0.016(3) -0.010(3)
C46 0.019(3) 0.052(3) 0.067(4) -0.006(3) -0.012(3) 0.011(3)
C47 0.032(3) 0.072(4) 0.037(3) -0.004(3) 0.012(2) 0.012(3)
C48 0.063(4) 0.044(3) 0.045(4) 0.004(3) 0.024(3) 0.016(3)
C49 0.055(4) 0.039(3) 0.056(4) 0.010(3) 0.021(3) 0.022(3)
C50 0.058(4) 0.030(3) 0.040(3) -0.015(3) 0.008(3) 0.010(3)
C51 0.047(4) 0.030(3) 0.055(4) -0.002(3) 0.014(3) 0.004(2)
C52 0.068(4) 0.021(2) 0.050(4) -0.011(3) 0.039(3) -0.002(3)
C53 0.050(3) 0.031(3) 0.045(3) -0.008(3) 0.024(3) -0.010(3)
C54 0.046(3) 0.027(3) 0.041(3) -0.010(2) 0.012(3) -0.014(2)
C55 0.034(3) 0.050(3) 0.018(2) -0.007(2) -0.008(2) -0.001(3)
C56 0.041(3) 0.050(3) 0.033(3) 0.004(3) 0.000(2) -0.017(3)
C57 0.039(3) 0.042(3) 0.036(3) 0.012(3) -0.004(2) 0.006(3)
C58 0.055(4) 0.033(3) 0.025(3) 0.005(2) -0.001(2) 0.004(3)
C59 0.052(3) 0.033(2) 0.020(2) 0.016(2) 0.008(2) -0.005(2)
C60 0.058(4) 0.034(3) 0.031(3) 0.008(2) 0.011(3) -0.012(3)
C61 0.048(3) 0.030(3) 0.031(3) 0.011(2) 0.024(2) -0.007(2)
C62 0.063(4) 0.051(4) 0.043(4) 0.005(3) 0.012(3) -0.036(3)
C63 0.019(3) 0.071(4) 0.043(3) -0.010(3) -0.003(2) -0.013(3)
C64 0.024(3) 0.055(4) 0.051(4) 0.007(3) 0.010(2) 0.002(3)
C65 0.050(4) 0.048(3) 0.038(3) 0.007(3) 0.020(3) -0.002(3)
C66 0.050(4) 0.047(3) 0.060(4) -0.015(3) 0.022(3) 0.007(3)
C67 0.043(3) 0.047(3) 0.052(4) -0.020(3) 0.019(3) 0.006(3)
C68 0.061(4) 0.048(4) 0.042(3) -0.019(3) 0.035(3) -0.009(3)
C69 0.057(4) 0.038(3) 0.046(3) -0.017(3) 0.019(3) -0.023(3)
C70 0.045(3) 0.031(3) 0.035(3) -0.012(2) 0.008(2) -0.006(3)
C71 0.065(4) 0.043(3) 0.011(2) 0.001(2) 0.001(2) 0.006(3)
C72 0.059(4) 0.047(3) 0.017(3) -0.002(2) 0.003(2) -0.013(3)
C73 0.052(4) 0.054(4) 0.043(3) 0.003(3) 0.030(3) -0.012(3)
C74 0.045(3) 0.063(4) 0.024(3) -0.017(3) 0.020(2) 0.000(3)
C75 0.043(3) 0.045(3) 0.030(3) -0.003(3) 0.008(2) -0.008(3)
C76 0.060(4) 0.037(3) 0.020(3) 0.013(2) 0.015(2) -0.007(3)
N1 0.027(2) 0.053(3) 0.031(2) -0.013(2) 0.0008(19) 0.012(2)
N2 0.046(3) 0.036(2) 0.022(2) 0.0005(18) 0.0091(18) -0.002(2)
N3 0.037(3) 0.033(2) 0.021(2) 0.0038(18) 0.0092(17) -0.001(2)
O1 0.058(3) 0.040(2) 0.033(2) 0.0062(17) 0.0049(18) 0.0028(19)
O2 0.056(3) 0.051(3) 0.051(3) -0.001(2) 0.009(2) -0.001(2)
O3 0.064(3) 0.070(3) 0.034(2) 0.011(2) 0.013(2) 0.035(2)
O4 0.051(2) 0.0295(19) 0.041(2) 0.0038(17) 0.0091(18) -0.0013(17)
O5 0.0332(19) 0.044(2) 0.0253(18) 0.0000(16) 0.0035(14) 0.0068(16)

loop_
_atom_type_symbol
_atom_type_description
_atom_type_scat_dispersion_real
_atom_type_scat_dispersion_imag
_atom_type_scat_source
C C 0.0033 0.0016 'International Tables Vol C Tables 4.2.6.8 and 6.1.1.4'
H H 0.0000 0.0000 'International Tables Vol C Tables 4.2.6.8 and 6.1.1.4'
N N 0.0061 0.0033 'International Tables Vol C Tables 4.2.6.8 and 6.1.1.4'
O O 0.0106 0.0060 'International Tables Vol C Tables 4.2.6.8 and 6.1.1.4'

loop_
_geom_angle_atom_site_label_1
_geom_angle_atom_site_label_2
_geom_angle_atom_site_label_3
_geom_angle
C6 C1 C2 122.1(5)
C6 C1 N1 118.8(5)
N1 C1 C2 118.9(5)
C1 C2 H2 121.0
C3 C2 C1 117.9(6)
C3 C2 H2 121.0
C2 C3 H3 118.9
C2 C3 C4 122.1(6)
C4 C3 H3 118.9
C3 C4 C7 119.1(6)
C5 C4 C3 116.6(6)
C5 C4 C7 124.2(7)
C4 C5 H5 117.3
C4 C5 C6 125.4(6)
C6 C5 H5 117.3
C1 C6 C5 115.5(6)
C1 C6 H6 122.2
C5 C6 H6 122.2
C8 C7 C4 115.2(7)
C9 C7 C4 111.3(7)
C9 C7 C8 102.2(7)
C9 C7 C10 109.4(8)
C10 C7 C4 114.6(7)
C10 C7 C8 103.1(9)
C7 C8 H8A 109.5
C7 C8 H8B 109.5
C7 C8 H8C 109.5
H8A C8 H8B 109.5
H8A C8 H8C 109.5
H8B C8 H8C 109.5
C7 C9 H9A 109.5
C7 C9 H9B 109.5
C7 C9 H9C 109.5
H9A C9 H9B 109.5
H9A C9 H9C 109.5
H9B C9 H9C 109.5
C7 C10 H10A 109.5
C7 C10 H10B 109.5
C7 C10 H10C 109.5
H10A C10 H10B 109.5
H10A C10 H10C 109.5
H10B C10 H10C 109.5
C12 C11 C20 105.9(4)
N1 C11 C12 131.0(5)
N1 C11 C20 120.7(5)
C13 C12 C11 107.0(5)
N2 C12 C11 128.1(5)
N2 C12 C13 124.2(6)
C12 C13 C21 107.7(5)
N3 C13 C12 123.4(5)
N3 C13 C21 128.7(5)
C19 C14 C15 121.0(5)
C19 C14 N3 118.7(5)
N3 C14 C15 120.3(5)
C16 C15 C14 117.3(5)
N2 C15 C14 122.8(5)
N2 C15 C16 119.5(5)
C15 C16 H16 120.0
C17 C16 C15 120.1(6)
C17 C16 H16 120.0
C16 C17 H17 119.1
C16 C17 C18 121.7(6)
C18 C17 H17 119.1
C17 C18 H18 119.1
C19 C18 C17 121.7(6)
C19 C18 H18 119.1
C14 C19 H19 121.0
C18 C19 C14 118.0(6)
C18 C19 H19 121.0
C11 C20 C25 123.7(5)
C21 C20 C11 108.7(4)
C21 C20 C25 124.8(5)
C13 C21 C22 119.0(5)
C20 C21 C13 110.4(5)
C20 C21 C22 127.0(5)
C21 C22 C23 109.7(4)
C21 C22 C36 122.3(4)
C23 C22 C36 97.6(4)
O5 C22 C21 111.1(5)
O5 C22 C23 108.9(4)
O5 C22 C36 106.0(4)
C24 C23 C22 122.9(5)
C24 C23 C38 118.9(5)
C38 C23 C22 113.3(5)
C23 C24 C25 126.8(5)
C23 C24 C41 119.2(5)
C41 C24 C25 108.1(5)
C20 C25 C24 108.6(4)
C20 C25 C26 123.3(4)
C24 C25 C26 99.7(5)
O4 C25 C20 110.0(4)
O4 C25 C24 108.1(4)
O4 C25 C26 106.0(4)
C27 C26 C25 132.7(5)
C42 C26 C25 108.4(5)
C42 C26 C27 116.6(5)
C26 C27 C28 129.6(5)
C26 C27 C45 117.2(5)
C45 C27 C28 109.0(5)
C27 C28 C29 106.6(5)
O3 C28 C27 127.7(5)
O3 C28 C29 125.0(5)
C30 C29 C28 129.6(5)
C30 C29 C46 119.4(6)
C46 C29 C28 102.9(5)
C29 C30 C31 124.5(6)
C29 C30 C49 120.1(6)
C49 C30 C31 106.2(5)
C32 C31 C30 102.9(5)
O2 C31 C30 128.1(6)
O2 C31 C32 128.9(6)
C33 C32 C31 125.1(6)
C33 C32 C50 120.8(6)
C50 C32 C31 106.5(5)
C32 C33 C34 126.5(6)
C32 C33 C53 119.3(6)
C53 C33 C34 106.2(5)
C33 C34 C35 106.2(4)
O1 C34 C33 126.2(5)
O1 C34 C35 127.6(5)
C36 C35 C34 129.4(4)
C36 C35 C54 119.3(5)
C54 C35 C34 105.1(4)
C35 C36 C22 131.8(5)
C35 C36 C37 120.8(5)
C37 C36 C22 104.5(4)
C36 C37 C38 111.3(4)
C56 C37 C36 118.3(5)
C56 C37 C38 120.5(5)
C23 C38 C37 105.8(5)
C39 C38 C23 124.0(5)
C39 C38 C37 120.1(5)
C38 C39 C40 119.2(5)
C38 C39 C58 121.6(5)
C40 C39 C58 106.8(5)
C39 C40 C41 117.9(5)
C39 C40 C60 110.5(5)
C60 C40 C41 118.2(5)
C24 C41 C40 120.5(5)
C24 C41 C42 108.0(5)
C40 C41 C42 119.9(5)
C26 C42 C41 107.6(5)
C26 C42 C43 125.2(5)
C43 C42 C41 117.7(5)
C44 C43 C42 117.6(5)
C44 C43 C61 108.9(5)
C61 C43 C42 120.9(5)
C45 C44 C43 117.8(5)
C45 C44 C63 121.2(6)
C63 C44 C43 110.3(5)
C44 C45 C27 125.5(6)
C44 C45 C46 118.8(5)
C46 C45 C27 104.9(5)
C45 C46 C29 112.9(5)
C47 C46 C29 120.8(6)
C47 C46 C45 119.6(6)
C46 C47 C48 117.8(6)
C64 C47 C46 117.9(6)
C64 C47 C48 110.4(5)
C49 C48 C47 118.3(6)
C49 C48 C66 123.6(7)
C66 C48 C47 106.2(5)
C48 C49 C30 122.3(6)
C48 C49 C50 118.4(6)
C50 C49 C30 110.9(6)
C49 C50 C32 110.0(5)
C49 C50 C51 122.4(6)
C51 C50 C32 119.1(6)
C50 C51 C52 119.5(6)
C50 C51 C67 119.6(6)
C52 C51 C67 106.4(5)
C51 C52 C69 110.7(5)
C53 C52 C51 118.8(6)
C53 C52 C69 119.4(6)
C33 C53 C54 109.6(5)
C52 C53 C33 121.7(6)
C52 C53 C54 119.5(5)
C35 C54 C53 110.6(5)
C55 C54 C35 123.2(5)
C55 C54 C53 118.2(5)
C54 C55 C56 117.6(5)
C54 C55 C70 123.4(5)
C56 C55 C70 106.1(5)
C37 C56 C57 117.6(5)
C55 C56 C37 120.6(5)
C55 C56 C57 109.5(5)
C58 C57 C56 121.2(5)
C58 C57 C71 120.4(5)
C71 C57 C56 106.6(5)
C57 C58 C39 118.9(5)
C59 C58 C39 109.4(5)
C59 C58 C57 119.0(5)
C58 C59 C60 106.8(5)
C76 C59 C58 123.6(5)
C76 C59 C60 118.4(5)
C40 C60 C59 106.5(5)
C61 C60 C40 122.0(5)
C61 C60 C59 120.2(5)
C43 C61 C62 105.0(5)
C60 C61 C43 121.0(5)
C60 C61 C62 121.1(5)
C61 C62 C63 110.5(5)
C75 C62 C61 118.1(6)
C75 C62 C63 119.3(6)
C44 C63 C62 105.2(6)
C64 C63 C44 120.1(6)
C64 C63 C62 122.1(5)
C47 C64 C65 106.8(5)
C63 C64 C47 122.3(6)
C63 C64 C65 117.8(5)
C66 C65 C64 106.1(5)
C74 C65 C64 122.6(6)
C74 C65 C66 121.0(6)
C48 C66 C65 110.5(6)
C48 C66 C67 119.2(6)
C67 C66 C65 116.8(6)
C66 C67 C51 116.9(6)
C68 C67 C51 109.7(5)
C68 C67 C66 120.6(6)
C67 C68 C69 109.5(6)
C73 C68 C67 122.9(6)
C73 C68 C69 118.2(6)
C52 C69 C68 103.5(6)
C70 C69 C52 121.4(5)
C70 C69 C68 120.0(5)
C69 C70 C55 117.8(5)
C69 C70 C71 120.9(5)
C71 C70 C55 110.7(5)
C70 C71 C57 107.0(5)
C72 C71 C57 118.9(5)
C72 C71 C70 120.5(5)
C71 C72 C73 119.5(5)
C71 C72 C76 121.1(5)
C73 C72 C76 106.7(5)
C68 C73 C72 120.6(5)
C68 C73 C74 118.3(6)
C72 C73 C74 107.5(5)
C65 C74 C73 120.3(6)
C65 C74 C75 117.9(5)
C75 C74 C73 107.9(5)
C62 C75 C74 120.3(5)
C62 C75 C76 120.4(6)
C76 C75 C74 108.0(5)
C59 C76 C72 116.9(5)
C59 C76 C75 121.8(5)
C75 C76 C72 109.8(5)
C11 N1 C1 120.8(5)
C12 N2 C15 113.8(5)
C13 N3 C14 115.2(4)
C25 O4 H4 109.5
C22 O5 H5A 109.5

loop_
_geom_bond_atom_site_label_1
_geom_bond_atom_site_label_2
_geom_bond_distance
C1 C2 1.449(9)
C1 C6 1.360(9)
C1 N1 1.428(7)
C2 H2 0.9500
C2 C3 1.347(9)
C3 H3 0.9500
C3 C4 1.456(11)
C4 C5 1.309(10)
C4 C7 1.526(10)
C5 H5 0.9500
C5 C6 1.452(9)
C6 H6 0.9500
C7 C8 1.525(14)
C7 C9 1.448(11)
C7 C10 1.507(15)
C8 H8A 0.9800
C8 H8B 0.9800
C8 H8C 0.9800
C9 H9A 0.9800
C9 H9B 0.9800
C9 H9C 0.9800
C10 H10A 0.9800
C10 H10B 0.9800
C10 H10C 0.9800
C11 C12 1.477(9)
C11 C20 1.506(7)
C11 N1 1.252(7)
C12 C13 1.426(7)
C12 N2 1.311(7)
C13 C21 1.479(7)
C13 N3 1.311(7)
C14 C15 1.411(8)
C14 C19 1.384(8)
C14 N3 1.411(7)
C15 C16 1.407(8)
C15 N2 1.402(7)
C16 H16 0.9500
C16 C17 1.301(9)
C17 H17 0.9500
C17 C18 1.386(9)
C18 H18 0.9500
C18 C19 1.331(8)
C19 H19 0.9500
C20 C21 1.335(8)
C20 C25 1.508(8)
C21 C22 1.496(8)
C22 C23 1.522(8)
C22 C36 1.626(7)
C22 O5 1.417(6)
C23 C24 1.359(8)
C23 C38 1.412(7)
C24 C25 1.522(8)
C24 C41 1.427(8)
C25 C26 1.537(8)
C25 O4 1.450(6)
C26 C27 1.431(8)
C26 C42 1.410(8)
C27 C28 1.469(8)
C27 C45 1.447(8)
C28 C29 1.511(9)
C28 O3 1.229(7)
C29 C30 1.344(8)
C29 C46 1.461(9)
C30 C31 1.537(9)
C30 C49 1.446(9)
C31 C32 1.531(9)
C31 O2 1.193(7)
C32 C33 1.364(9)
C32 C50 1.452(9)
C33 C34 1.498(8)
C33 C53 1.417(9)
C34 C35 1.516(8)
C34 O1 1.221(6)
C35 C36 1.347(7)
C35 C54 1.414(8)
C36 C37 1.454(8)
C37 C38 1.457(8)
C37 C56 1.428(8)
C38 C39 1.366(8)
C39 C40 1.385(9)
C39 C58 1.446(8)
C40 C41 1.461(8)
C40 C60 1.429(8)
C41 C42 1.470(8)
C42 C43 1.429(8)
C43 C44 1.421(8)
C43 C61 1.428(8)
C44 C45 1.371(9)
C44 C63 1.403(8)
C45 C46 1.447(9)
C46 C47 1.414(9)
C47 C48 1.474(9)
C47 C64 1.412(9)
C48 C49 1.374(9)
C48 C66 1.395(9)
C49 C50 1.386(10)
C50 C51 1.404(9)
C51 C52 1.433(9)
C51 C67 1.456(9)
C52 C53 1.403(8)
C52 C69 1.465(9)
C53 C54 1.437(9)
C54 C55 1.393(8)
C55 C56 1.410(8)
C55 C70 1.427(8)
C56 C57 1.461(8)
C57 C58 1.410(8)
C57 C71 1.435(8)
C58 C59 1.410(8)
C59 C60 1.460(8)
C59 C76 1.365(8)
C60 C61 1.374(9)
C61 C62 1.439(9)
C62 C63 1.446(9)
C62 C75 1.401(8)
C63 C64 1.349(9)
C64 C65 1.480(9)
C65 C66 1.469(9)
C65 C74 1.367(9)
C66 C67 1.451(9)
C67 C68 1.389(10)
C68 C69 1.504(9)
C68 C73 1.367(9)
C69 C70 1.357(9)
C70 C71 1.419(8)
C71 C72 1.390(9)
C72 C73 1.460(9)
C72 C76 1.481(8)
C73 C74 1.486(9)
C74 C75 1.461(9)
C75 C76 1.423(9)
O4 H4 0.8400
O5 H5A 0.8400

loop_
_platon_squeeze_void_nr
_platon_squeeze_void_average_x
_platon_squeeze_void_average_y
_platon_squeeze_void_average_z
_platon_squeeze_void_volume
_platon_squeeze_void_count_electrons
_platon_squeeze_void_content
1 0.041 1.000 0.000 522 175 ' '
2 0.015 0.500 0.500 522 176 ' '
3 0.053 0.634 0.229 16 4 ' '
4 0.165 0.783 0.222 12 3 ' '
5 0.221 0.181 0.622 25 10 ' '
6 0.279 0.681 0.878 25 9 ' '
7 0.340 0.278 0.277 13 3 ' '
8 0.450 0.129 0.272 15 4 ' '
9 0.553 0.866 0.729 17 5 ' '
10 0.665 0.717 0.722 12 4 ' '
11 0.721 0.319 0.122 25 9 ' '
12 0.779 0.819 0.378 25 8 ' '
13 0.840 0.222 0.777 12 4 ' '
14 0.950 0.371 0.772 16 4 ' '
